data_4113138
loop_
_publ_author_name
'Aaron M. Brown'
'Maxim V. Ovchinnikov'
'Charlotte L. Stern'
'Chad A. Mirkin'

_publ_section_title
;
 Halide-Induced Supramolecular Ligand Rearrangement
;
_journal_name_full 'Journal of the American Chemical Society'
_journal_page_first 14316
_journal_page_last 14317
_journal_paper_doi 10.1021/ja045316b
_journal_volume 126
_journal_year 2004
_chemical_formula_sum 'C74 H68 B2 Cl8 F8 O4 P4 Rh2 S2'
_chemical_formula_weight 1872.32
_chemical_name_systematic
; 
 ? 
;
_space_group_IT_number 2
_symmetry_cell_setting triclinic
_symmetry_space_group_name_Hall '-P 1'
_symmetry_space_group_name_H-M 'P -1'
_atom_sites_solution_hydrogens geom
_atom_sites_solution_primary direct
_atom_sites_solution_secondary difmap
_audit_creation_method SHELXL-97
_cell_angle_alpha 94.746(18)
_cell_angle_beta 111.785(15)
_cell_angle_gamma 108.130(12)
_cell_formula_units_Z 1
_cell_length_a 11.536(2)
_cell_length_b 14.0279(17)
_cell_length_c 14.279(3)
_cell_measurement_temperature 153(2)
_cell_volume 1987.1(7)
_computing_cell_refinement 'Bruker SMART'
_computing_data_collection 'Bruker SMART'
_computing_data_reduction 'Bruker SAINT'
_computing_molecular_graphics 'Bruker SHELXTL'
_computing_publication_material 'Bruker SHELXTL'
_computing_structure_refinement 'SHELXL-97 (Sheldrick, 1997)'
_computing_structure_solution 'SHELXS-97 (Sheldrick, 1990)'
_diffrn_ambient_temperature 153(2)
_diffrn_measured_fraction_theta_full 0.891
_diffrn_measured_fraction_theta_max 0.891
_diffrn_measurement_device_type 'CCD area detector'
_diffrn_measurement_method 'omega scans'
_diffrn_radiation_monochromator graphite
_diffrn_radiation_source 'fine-focus sealed tube'
_diffrn_radiation_type MoK\a
_diffrn_radiation_wavelength 0.71073
_diffrn_reflns_av_R_equivalents 0.0335
_diffrn_reflns_av_sigmaI/netI 0.0462
_diffrn_reflns_limit_h_max 15
_diffrn_reflns_limit_h_min -15
_diffrn_reflns_limit_k_max 18
_diffrn_reflns_limit_k_min -18
_diffrn_reflns_limit_l_max 18
_diffrn_reflns_limit_l_min -19
_diffrn_reflns_number 18650
_diffrn_reflns_theta_full 28.93
_diffrn_reflns_theta_max 28.93
_diffrn_reflns_theta_min 1.57
_exptl_absorpt_coefficient_mu 0.884
_exptl_absorpt_correction_T_max 0.9352
_exptl_absorpt_correction_T_min 0.8618
_exptl_absorpt_correction_type integration
_exptl_crystal_colour yellow
_exptl_crystal_density_diffrn 1.565
_exptl_crystal_description block
_exptl_crystal_F_000 944
_exptl_crystal_size_max 0.160
_exptl_crystal_size_mid 0.160
_exptl_crystal_size_min 0.096
_refine_diff_density_max 2.215
_refine_diff_density_min -1.603
_refine_diff_density_rms 0.123
_refine_ls_extinction_method none
_refine_ls_goodness_of_fit_ref 1.105
_refine_ls_hydrogen_treatment mixed
_refine_ls_matrix_type full
_refine_ls_number_parameters 470
_refine_ls_number_reflns 9347
_refine_ls_number_restraints 0
_refine_ls_restrained_S_all 1.105
_refine_ls_R_factor_all 0.0642
_refine_ls_R_factor_gt 0.0497
_refine_ls_shift/su_max 0.002
_refine_ls_shift/su_mean 0.000
_refine_ls_structure_factor_coef Fsqd
_refine_ls_weighting_details 'calc w=1/[\s^2^(Fo^2^)+(0.0878P)^2^+0.0000P] where P=(Fo^2^+2Fc^2^)/3'
_refine_ls_weighting_scheme calc
_refine_ls_wR_factor_gt 0.1329
_refine_ls_wR_factor_ref 0.1443
_reflns_number_gt 7382
_reflns_number_total 9347
_reflns_threshold_expression >2sigma(I)
_cod_data_source_file ja045316bsi20040818_032125.cif
_cod_data_source_block s90n
_cod_original_cell_volume 1987.0(6)
_cod_database_code 4113138

loop_
_symmetry_equiv_pos_as_xyz
'x, y, z'
'-x, -y, -z'

loop_
_atom_site_label
_atom_site_type_symbol
_atom_site_fract_x
_atom_site_fract_y
_atom_site_fract_z
_atom_site_U_iso_or_equiv
_atom_site_adp_type
_atom_site_occupancy
_atom_site_symmetry_multiplicity
_atom_site_calc_flag
_atom_site_refinement_flags
Rh1 Rh 0.87624(2) 0.774568(18) 0.739561(18) 0.01990(9) Uani 1 1 d .
S1 S 0.80329(8) 0.73948(6) 0.55711(6) 0.02162(17) Uani 1 1 d .
P1 P 1.09987(8) 0.83747(6) 0.76278(6) 0.01890(17) Uani 1 1 d .
P2 P 0.65182(8) 0.72856(6) 0.70518(6) 0.02059(18) Uani 1 1 d .
O1 O 1.1726(2) 0.66378(17) 0.56876(18) 0.0276(5) Uani 1 1 d .
O2 O 0.9559(3) 0.8330(3) 0.9663(2) 0.0514(8) Uani 1 1 d .
C1 C 0.6228(3) 0.7132(3) 0.5034(3) 0.0279(7) Uani 1 1 d .
H1A H 0.6082 0.7789 0.4987 0.034 Uiso 1 1 calc R
H1B H 0.5794 0.6696 0.4325 0.034 Uiso 1 1 calc R
C2 C 0.5585(3) 0.6597(3) 0.5684(3) 0.0253(7) Uani 1 1 d .
H2A H 0.5566 0.5884 0.5618 0.030 Uiso 1 1 calc R
H2B H 0.4646 0.6563 0.5432 0.030 Uiso 1 1 calc R
C3 C 1.1440(3) 0.7941(2) 0.6605(2) 0.0221(6) Uani 1 1 d .
H3A H 1.0751 0.7916 0.5926 0.027 Uiso 1 1 calc R
H3B H 1.2310 0.8451 0.6691 0.027 Uiso 1 1 calc R
C4 C 1.1550(3) 0.6889(2) 0.6604(2) 0.0229(7) Uani 1 1 d .
H4A H 1.2329 0.6916 0.7228 0.028 Uiso 1 1 calc R
H4B H 1.0724 0.6373 0.6585 0.028 Uiso 1 1 calc R
C5 C 1.1805(3) 0.5702(2) 0.5452(2) 0.0219(6) Uani 1 1 d .
C6 C 1.1880(3) 0.5484(2) 0.4510(2) 0.0232(7) Uani 1 1 d .
H6 H 1.1883 0.5974 0.4089 0.028 Uiso 1 1 calc R
C7 C 1.1950(3) 0.4555(2) 0.4189(2) 0.0210(6) Uani 1 1 d .
H7 H 1.2007 0.4406 0.3550 0.025 Uiso 1 1 calc R
C8 C 1.1937(3) 0.3840(2) 0.4809(2) 0.0202(6) Uani 1 1 d .
C9 C 1.1876(3) 0.4063(3) 0.5746(2) 0.0246(7) Uani 1 1 d .
H9 H 1.1876 0.3574 0.6169 0.029 Uiso 1 1 calc R
C10 C 1.1816(3) 0.5000(3) 0.6073(2) 0.0248(7) Uani 1 1 d .
H10 H 1.1782 0.5156 0.6720 0.030 Uiso 1 1 calc R
C11 C 1.2250(3) 0.8209(2) 0.8767(2) 0.0207(6) Uani 1 1 d .
C12 C 1.3613(3) 0.8770(2) 0.9063(3) 0.0262(7) Uani 1 1 d .
H12 H 1.3883 0.9268 0.8698 0.031 Uiso 1 1 calc R
C13 C 1.4575(3) 0.8599(3) 0.9894(3) 0.0320(8) Uani 1 1 d .
H13 H 1.5502 0.8977 1.0095 0.038 Uiso 1 1 calc R
C14 C 1.4179(4) 0.7877(3) 1.0429(3) 0.0347(8) Uani 1 1 d .
H14 H 1.4838 0.7774 1.1008 0.042 Uiso 1 1 calc R
C15 C 1.2840(4) 0.7306(3) 1.0129(3) 0.0316(8) Uani 1 1 d .
H15 H 1.2579 0.6802 1.0492 0.038 Uiso 1 1 calc R
C16 C 1.1869(3) 0.7467(3) 0.9294(3) 0.0265(7) Uani 1 1 d .
H16 H 1.0945 0.7069 0.9084 0.032 Uiso 1 1 calc R
C17 C 1.1529(3) 0.9769(2) 0.7741(3) 0.0218(6) Uani 1 1 d .
C18 C 1.1789(4) 1.0227(3) 0.6989(3) 0.0341(8) Uani 1 1 d .
H18 H 1.1710 0.9816 0.6389 0.041 Uiso 1 1 calc R
C19 C 1.2170(4) 1.1293(3) 0.7101(3) 0.0426(10) Uani 1 1 d .
H19 H 1.2377 1.1604 0.6588 0.051 Uiso 1 1 calc R
C20 C 1.2246(4) 1.1889(3) 0.7945(3) 0.0404(9) Uani 1 1 d .
H20 H 1.2476 1.2610 0.8007 0.048 Uiso 1 1 calc R
C21 C 1.1987(4) 1.1440(3) 0.8711(3) 0.0368(9) Uani 1 1 d .
H21 H 1.2059 1.1854 0.9305 0.044 Uiso 1 1 calc R
C22 C 1.1622(4) 1.0380(3) 0.8606(3) 0.0304(8) Uani 1 1 d .
H22 H 1.1436 1.0071 0.9127 0.036 Uiso 1 1 calc R
C23 C 0.9265(3) 0.8088(3) 0.8804(3) 0.0301(8) Uani 1 1 d .
C24 C 0.5760(3) 0.6414(2) 0.7721(3) 0.0248(7) Uani 1 1 d .
C25 C 0.5820(4) 0.5436(3) 0.7639(3) 0.0320(8) Uani 1 1 d .
H25 H 0.6286 0.5255 0.7271 0.038 Uiso 1 1 calc R
C26 C 0.5202(4) 0.4722(3) 0.8095(3) 0.0357(8) Uani 1 1 d .
H26 H 0.5225 0.4050 0.8023 0.043 Uiso 1 1 calc R
C27 C 0.4557(4) 0.4997(3) 0.8649(3) 0.0349(8) Uani 1 1 d .
H27 H 0.4145 0.4514 0.8967 0.042 Uiso 1 1 calc R
C28 C 0.4504(4) 0.5973(3) 0.8748(3) 0.0348(8) Uani 1 1 d .
H28 H 0.4057 0.6156 0.9133 0.042 Uiso 1 1 calc R
C29 C 0.5105(4) 0.6683(3) 0.8283(3) 0.0287(7) Uani 1 1 d .
H29 H 0.5068 0.7351 0.8349 0.034 Uiso 1 1 calc R
C30 C 0.6051(3) 0.8400(2) 0.7174(3) 0.0231(7) Uani 1 1 d .
C31 C 0.4983(4) 0.8517(3) 0.6387(3) 0.0291(7) Uani 1 1 d .
H31 H 0.4458 0.8003 0.5763 0.035 Uiso 1 1 calc R
C32 C 0.4691(4) 0.9399(3) 0.6524(3) 0.0354(8) Uani 1 1 d .
H32 H 0.3965 0.9481 0.5985 0.042 Uiso 1 1 calc R
C33 C 0.5433(4) 1.0150(3) 0.7422(3) 0.0347(8) Uani 1 1 d .
H33 H 0.5222 1.0746 0.7501 0.042 Uiso 1 1 calc R
C34 C 0.6481(4) 1.0033(3) 0.8205(3) 0.0376(9) Uani 1 1 d .
H34 H 0.6985 1.0543 0.8834 0.045 Uiso 1 1 calc R
C35 C 0.6808(4) 0.9167(3) 0.8080(3) 0.0333(8) Uani 1 1 d .
H35 H 0.7550 0.9101 0.8615 0.040 Uiso 1 1 calc R
F1 F 0.4634(2) 0.74987(17) 0.27592(17) 0.0375(5) Uani 1 1 d .
F2 F 0.2560(2) 0.75803(17) 0.22574(16) 0.0381(5) Uani 1 1 d .
F3 F 0.3799(3) 0.7722(2) 0.39397(17) 0.0600(8) Uani 1 1 d .
F4 F 0.2919(3) 0.61922(19) 0.2806(3) 0.0690(9) Uani 1 1 d .
B1 B 0.3471(4) 0.7243(3) 0.2943(3) 0.0317(9) Uani 1 1 d .
Cl1 Cl 0.91271(13) 0.21231(8) 0.61715(10) 0.0551(3) Uani 1 1 d .
Cl2 Cl 0.81161(14) -0.00988(9) 0.57353(11) 0.0602(3) Uani 1 1 d .
C36 C 0.8398(5) 0.1025(3) 0.6555(3) 0.0472(11) Uani 1 1 d .
H36A H 0.7534 0.1016 0.6550 0.057 Uiso 1 1 calc R
H36B H 0.8997 0.1050 0.7272 0.057 Uiso 1 1 calc R
C37 C 0.9760(6) 0.6094(5) 0.1092(5) 0.098(3) Uani 1 1 d .
Cl3B Cl 0.9376(4) 0.5225(3) 0.1890(2) 0.0877(7) Uani 0.525(2) 1 d P
Cl4 Cl 0.8898(4) 0.5607(3) -0.0365(3) 0.0877(7) Uani 0.475(2) 1 d P
Cl4B Cl 0.8380(4) 0.5845(3) -0.0051(2) 0.0877(7) Uani 0.525(2) 1 d P
Cl3 Cl 0.8773(4) 0.5497(3) 0.1606(3) 0.0877(7) Uani 0.475(2) 1 d P

loop_
_atom_site_aniso_label
_atom_site_aniso_U_11
_atom_site_aniso_U_22
_atom_site_aniso_U_33
_atom_site_aniso_U_23
_atom_site_aniso_U_13
_atom_site_aniso_U_12
Rh1 0.01699(14) 0.02169(14) 0.01854(14) -0.00042(10) 0.00639(10) 0.00649(10)
S1 0.0227(4) 0.0216(4) 0.0201(4) 0.0020(3) 0.0075(3) 0.0101(3)
P1 0.0170(4) 0.0203(4) 0.0183(4) -0.0001(3) 0.0072(3) 0.0067(3)
P2 0.0164(4) 0.0208(4) 0.0216(4) -0.0010(3) 0.0063(3) 0.0065(3)
O1 0.0384(14) 0.0223(11) 0.0275(13) 0.0015(10) 0.0192(11) 0.0128(10)
O2 0.0392(16) 0.091(2) 0.0242(14) 0.0028(15) 0.0128(12) 0.0269(16)
C1 0.0233(17) 0.0303(17) 0.0235(17) -0.0018(14) 0.0012(13) 0.0139(14)
C2 0.0181(16) 0.0256(16) 0.0271(17) -0.0031(13) 0.0053(13) 0.0090(13)
C3 0.0240(16) 0.0227(15) 0.0223(16) 0.0040(13) 0.0125(13) 0.0089(13)
C4 0.0237(16) 0.0253(16) 0.0214(16) 0.0008(13) 0.0107(13) 0.0105(13)
C5 0.0190(15) 0.0225(15) 0.0222(16) 0.0012(13) 0.0066(13) 0.0085(13)
C6 0.0265(17) 0.0227(16) 0.0231(16) 0.0061(13) 0.0129(13) 0.0094(13)
C7 0.0208(15) 0.0245(16) 0.0178(15) 0.0021(12) 0.0084(12) 0.0089(13)
C8 0.0165(15) 0.0203(15) 0.0195(15) -0.0016(12) 0.0045(12) 0.0066(12)
C9 0.0266(17) 0.0269(16) 0.0208(16) 0.0051(13) 0.0098(13) 0.0108(14)
C10 0.0314(18) 0.0291(17) 0.0178(15) 0.0033(13) 0.0130(14) 0.0131(14)
C11 0.0203(15) 0.0202(15) 0.0190(15) -0.0026(12) 0.0062(12) 0.0083(12)
C12 0.0242(17) 0.0211(15) 0.0311(18) 0.0008(14) 0.0108(14) 0.0076(13)
C13 0.0181(16) 0.0318(18) 0.034(2) -0.0049(15) 0.0019(14) 0.0081(14)
C14 0.040(2) 0.039(2) 0.0219(17) 0.0008(15) 0.0049(16) 0.0213(18)
C15 0.035(2) 0.040(2) 0.0249(18) 0.0083(15) 0.0128(15) 0.0190(17)
C16 0.0288(18) 0.0279(17) 0.0248(17) 0.0052(14) 0.0123(14) 0.0119(14)
C17 0.0176(15) 0.0211(15) 0.0269(17) 0.0015(13) 0.0094(13) 0.0083(12)
C18 0.047(2) 0.0300(19) 0.034(2) 0.0091(16) 0.0232(18) 0.0185(17)
C19 0.055(3) 0.032(2) 0.051(3) 0.0184(19) 0.030(2) 0.0166(19)
C20 0.034(2) 0.0240(18) 0.059(3) 0.0082(18) 0.0140(19) 0.0120(16)
C21 0.041(2) 0.0246(17) 0.041(2) -0.0029(16) 0.0171(18) 0.0093(16)
C22 0.0314(19) 0.0280(17) 0.0307(19) 0.0012(15) 0.0136(15) 0.0100(15)
C23 0.0225(17) 0.039(2) 0.0309(19) 0.0000(16) 0.0138(15) 0.0123(15)
C24 0.0178(15) 0.0223(16) 0.0274(17) 0.0000(13) 0.0058(13) 0.0044(13)
C25 0.034(2) 0.0289(18) 0.038(2) 0.0060(15) 0.0180(17) 0.0149(16)
C26 0.042(2) 0.0251(18) 0.040(2) 0.0092(16) 0.0169(18) 0.0113(16)
C27 0.041(2) 0.0297(18) 0.0288(19) 0.0052(15) 0.0161(17) 0.0051(16)
C28 0.041(2) 0.0323(19) 0.034(2) 0.0032(16) 0.0234(18) 0.0098(16)
C29 0.0325(19) 0.0229(16) 0.0324(19) 0.0024(14) 0.0169(15) 0.0095(14)
C30 0.0232(16) 0.0214(15) 0.0271(17) 0.0038(13) 0.0126(14) 0.0093(13)
C31 0.0278(18) 0.0342(18) 0.0282(18) 0.0067(15) 0.0124(15) 0.0147(15)
C32 0.032(2) 0.044(2) 0.044(2) 0.0175(18) 0.0208(18) 0.0243(17)
C33 0.040(2) 0.0249(17) 0.055(2) 0.0146(17) 0.032(2) 0.0170(16)
C34 0.037(2) 0.0263(18) 0.044(2) -0.0035(16) 0.0156(18) 0.0093(16)
C35 0.0304(19) 0.0282(18) 0.035(2) -0.0010(15) 0.0074(16) 0.0127(15)
F1 0.0387(12) 0.0436(13) 0.0419(13) 0.0164(10) 0.0217(10) 0.0227(10)
F2 0.0330(12) 0.0489(13) 0.0303(11) 0.0105(10) 0.0077(9) 0.0185(10)
F3 0.0586(16) 0.106(2) 0.0262(12) 0.0055(13) 0.0108(11) 0.0551(17)
F4 0.100(2) 0.0411(14) 0.121(3) 0.0406(16) 0.089(2) 0.0394(15)
B1 0.040(2) 0.039(2) 0.028(2) 0.0130(18) 0.0176(18) 0.0233(19)
Cl1 0.0675(8) 0.0403(6) 0.0786(8) 0.0276(6) 0.0457(7) 0.0250(5)
Cl2 0.0763(9) 0.0373(6) 0.0735(8) 0.0093(6) 0.0367(7) 0.0234(6)
C36 0.062(3) 0.038(2) 0.045(3) 0.0143(19) 0.029(2) 0.015(2)
C37 0.057(4) 0.109(5) 0.059(4) 0.030(3) -0.003(3) -0.028(3)
Cl3B 0.0795(14) 0.1010(13) 0.0501(10) 0.0230(8) 0.0189(8) 0.0002(10)
Cl4 0.0795(14) 0.1010(13) 0.0501(10) 0.0230(8) 0.0189(8) 0.0002(10)
Cl4B 0.0795(14) 0.1010(13) 0.0501(10) 0.0230(8) 0.0189(8) 0.0002(10)
Cl3 0.0795(14) 0.1010(13) 0.0501(10) 0.0230(8) 0.0189(8) 0.0002(10)

loop_
_atom_type_symbol
_atom_type_description
_atom_type_scat_dispersion_real
_atom_type_scat_dispersion_imag
_atom_type_scat_source
C C 0.0033 0.0016 'International Tables Vol C Tables 4.2.6.8 and 6.1.1.4'
H H 0.0000 0.0000 'International Tables Vol C Tables 4.2.6.8 and 6.1.1.4'
B B 0.0013 0.0007 'International Tables Vol C Tables 4.2.6.8 and 6.1.1.4'
O O 0.0106 0.0060 'International Tables Vol C Tables 4.2.6.8 and 6.1.1.4'
F F 0.0171 0.0103 'International Tables Vol C Tables 4.2.6.8 and 6.1.1.4'
P P 0.1023 0.0942 'International Tables Vol C Tables 4.2.6.8 and 6.1.1.4'
S S 0.1246 0.1234 'International Tables Vol C Tables 4.2.6.8 and 6.1.1.4'
Rh Rh -1.1178 0.9187 'International Tables Vol C Tables 4.2.6.8 and 6.1.1.4'
Cl Cl 0.1484 0.1585 'International Tables Vol C Tables 4.2.6.8 and 6.1.1.4'

loop_
_geom_angle_atom_site_label_1
_geom_angle_atom_site_label_2
_geom_angle_atom_site_label_3
_geom_angle
_geom_angle_site_symmetry_1
_geom_angle_site_symmetry_3
C23 Rh1 P2 91.76(11) . .
C23 Rh1 P1 91.52(11) . .
P2 Rh1 P1 172.69(3) . .
C23 Rh1 S1 175.70(11) . .
P2 Rh1 S1 85.87(3) . .
P1 Rh1 S1 90.43(3) . .
C8 S1 C1 101.85(15) 2_766 .
C8 S1 Rh1 107.24(11) 2_766 .
C1 S1 Rh1 105.39(12) . .
C11 P1 C17 104.91(15) . .
C11 P1 C3 101.40(15) . .
C17 P1 C3 103.16(15) . .
C11 P1 Rh1 118.13(11) . .
C17 P1 Rh1 108.04(10) . .
C3 P1 Rh1 119.41(11) . .
C30 P2 C24 105.96(15) . .
C30 P2 C2 106.71(15) . .
C24 P2 C2 103.60(15) . .
C30 P2 Rh1 112.30(11) . .
C24 P2 Rh1 121.28(11) . .
C2 P2 Rh1 105.84(11) . .
C5 O1 C4 118.5(2) . .
C2 C1 S1 111.9(2) . .
C2 C1 H1A 109.2 . .
S1 C1 H1A 109.2 . .
C2 C1 H1B 109.2 . .
S1 C1 H1B 109.2 . .
H1A C1 H1B 107.9 . .
C1 C2 P2 110.7(2) . .
C1 C2 H2A 109.5 . .
P2 C2 H2A 109.5 . .
C1 C2 H2B 109.5 . .
P2 C2 H2B 109.5 . .
H2A C2 H2B 108.1 . .
C4 C3 P1 113.6(2) . .
C4 C3 H3A 108.9 . .
P1 C3 H3A 108.9 . .
C4 C3 H3B 108.9 . .
P1 C3 H3B 108.9 . .
H3A C3 H3B 107.7 . .
O1 C4 C3 104.8(2) . .
O1 C4 H4A 110.8 . .
C3 C4 H4A 110.8 . .
O1 C4 H4B 110.8 . .
C3 C4 H4B 110.8 . .
H4A C4 H4B 108.9 . .
O1 C5 C10 124.6(3) . .
O1 C5 C6 115.1(3) . .
C10 C5 C6 120.3(3) . .
C7 C6 C5 120.0(3) . .
C7 C6 H6 120.0 . .
C5 C6 H6 120.0 . .
C6 C7 C8 119.5(3) . .
C6 C7 H7 120.2 . .
C8 C7 H7 120.2 . .
C9 C8 C7 120.3(3) . .
C9 C8 S1 117.4(2) . 2_766
C7 C8 S1 122.3(2) . 2_766
C8 C9 C10 120.1(3) . .
C8 C9 H9 119.9 . .
C10 C9 H9 119.9 . .
C5 C10 C9 119.7(3) . .
C5 C10 H10 120.2 . .
C9 C10 H10 120.2 . .
C16 C11 C12 119.5(3) . .
C16 C11 P1 120.5(2) . .
C12 C11 P1 119.8(3) . .
C13 C12 C11 119.9(3) . .
C13 C12 H12 120.0 . .
C11 C12 H12 120.0 . .
C14 C13 C12 119.9(3) . .
C14 C13 H13 120.0 . .
C12 C13 H13 120.0 . .
C15 C14 C13 120.6(3) . .
C15 C14 H14 119.7 . .
C13 C14 H14 119.7 . .
C14 C15 C16 120.0(3) . .
C14 C15 H15 120.0 . .
C16 C15 H15 120.0 . .
C11 C16 C15 120.1(3) . .
C11 C16 H16 119.9 . .
C15 C16 H16 119.9 . .
C18 C17 C22 119.0(3) . .
C18 C17 P1 122.5(3) . .
C22 C17 P1 118.5(3) . .
C17 C18 C19 120.5(3) . .
C17 C18 H18 119.7 . .
C19 C18 H18 119.7 . .
C20 C19 C18 120.3(4) . .
C20 C19 H19 119.8 . .
C18 C19 H19 119.8 . .
C19 C20 C21 119.9(4) . .
C19 C20 H20 120.0 . .
C21 C20 H20 120.0 . .
C20 C21 C22 119.8(4) . .
C20 C21 H21 120.1 . .
C22 C21 H21 120.1 . .
C21 C22 C17 120.4(3) . .
C21 C22 H22 119.8 . .
C17 C22 H22 119.8 . .
O2 C23 Rh1 177.3(3) . .
C29 C24 C25 119.5(3) . .
C29 C24 P2 122.5(3) . .
C25 C24 P2 118.1(3) . .
C24 C25 C26 120.5(3) . .
C24 C25 H25 119.8 . .
C26 C25 H25 119.8 . .
C27 C26 C25 119.5(3) . .
C27 C26 H26 120.2 . .
C25 C26 H26 120.2 . .
C26 C27 C28 120.7(3) . .
C26 C27 H27 119.7 . .
C28 C27 H27 119.7 . .
C27 C28 C29 119.9(3) . .
C27 C28 H28 120.0 . .
C29 C28 H28 120.0 . .
C24 C29 C28 119.9(3) . .
C24 C29 H29 120.0 . .
C28 C29 H29 120.0 . .
C31 C30 C35 119.2(3) . .
C31 C30 P2 122.2(3) . .
C35 C30 P2 118.6(3) . .
C30 C31 C32 119.4(3) . .
C30 C31 H31 120.3 . .
C32 C31 H31 120.3 . .
C33 C32 C31 121.3(3) . .
C33 C32 H32 119.4 . .
C31 C32 H32 119.4 . .
C32 C33 C34 119.6(3) . .
C32 C33 H33 120.2 . .
C34 C33 H33 120.2 . .
C33 C34 C35 120.2(4) . .
C33 C34 H34 119.9 . .
C35 C34 H34 119.9 . .
C30 C35 C34 120.4(3) . .
C30 C35 H35 119.8 . .
C34 C35 H35 119.8 . .
F4 B1 F3 110.2(3) . .
F4 B1 F2 109.8(4) . .
F3 B1 F2 108.9(3) . .
F4 B1 F1 109.3(3) . .
F3 B1 F1 109.5(3) . .
F2 B1 F1 109.2(3) . .
Cl1 C36 Cl2 111.4(2) . .
Cl1 C36 H36A 109.3 . .
Cl2 C36 H36A 109.3 . .
Cl1 C36 H36B 109.3 . .
Cl2 C36 H36B 109.3 . .
H36A C36 H36B 108.0 . .
Cl3 C37 Cl4B 89.5(3) . .
Cl3 C37 Cl3B 29.2(2) . .
Cl4B C37 Cl3B 110.9(3) . .
Cl3 C37 Cl4 109.5(3) . .
Cl4B C37 Cl4 31.13(19) . .
Cl3B C37 Cl4 118.6(4) . .
Cl3 Cl3B C37 64.6(4) . .
Cl4B Cl4 C37 64.5(4) . .
Cl4 Cl4B C37 84.4(4) . .
Cl4 Cl4B Cl3 112.5(4) . .
C37 Cl4B Cl3 43.8(2) . .
Cl3B Cl3 C37 86.2(5) . .
Cl3B Cl3 Cl4B 119.8(5) . .
C37 Cl3 Cl4B 46.7(2) . .

loop_
_geom_bond_atom_site_label_1
_geom_bond_atom_site_label_2
_geom_bond_distance
_geom_bond_site_symmetry_2
Rh1 C23 1.847(4) .
Rh1 P2 2.3075(10) .
Rh1 P1 2.3332(9) .
Rh1 S1 2.3749(10) .
S1 C8 1.786(3) 2_766
S1 C1 1.830(3) .
P1 C11 1.819(3) .
P1 C17 1.831(3) .
P1 C3 1.833(3) .
P2 C30 1.820(3) .
P2 C24 1.822(3) .
P2 C2 1.840(3) .
O1 C5 1.367(4) .
O1 C4 1.429(4) .
O2 C23 1.134(4) .
C1 C2 1.502(5) .
C1 H1A 0.9900 .
C1 H1B 0.9900 .
C2 H2A 0.9900 .
C2 H2B 0.9900 .
C3 C4 1.520(4) .
C3 H3A 0.9900 .
C3 H3B 0.9900 .
C4 H4A 0.9900 .
C4 H4B 0.9900 .
C5 C10 1.378(4) .
C5 C6 1.394(4) .
C6 C7 1.381(4) .
C6 H6 0.9500 .
C7 C8 1.392(4) .
C7 H7 0.9500 .
C8 C9 1.382(4) .
C8 S1 1.786(3) 2_766
C9 C10 1.389(4) .
C9 H9 0.9500 .
C10 H10 0.9500 .
C11 C16 1.392(5) .
C11 C12 1.397(5) .
C12 C13 1.390(5) .
C12 H12 0.9500 .
C13 C14 1.385(5) .
C13 H13 0.9500 .
C14 C15 1.375(5) .
C14 H14 0.9500 .
C15 C16 1.393(5) .
C15 H15 0.9500 .
C16 H16 0.9500 .
C17 C18 1.375(5) .
C17 C22 1.392(5) .
C18 C19 1.397(5) .
C18 H18 0.9500 .
C19 C20 1.367(6) .
C19 H19 0.9500 .
C20 C21 1.385(6) .
C20 H20 0.9500 .
C21 C22 1.392(5) .
C21 H21 0.9500 .
C22 H22 0.9500 .
C24 C29 1.391(5) .
C24 C25 1.392(5) .
C25 C26 1.394(5) .
C25 H25 0.9500 .
C26 C27 1.376(5) .
C26 H26 0.9500 .
C27 C28 1.387(5) .
C27 H27 0.9500 .
C28 C29 1.392(5) .
C28 H28 0.9500 .
C29 H29 0.9500 .
C30 C31 1.392(5) .
C30 C35 1.393(5) .
C31 C32 1.396(5) .
C31 H31 0.9500 .
C32 C33 1.374(6) .
C32 H32 0.9500 .
C33 C34 1.375(6) .
C33 H33 0.9500 .
C34 C35 1.396(5) .
C34 H34 0.9500 .
C35 H35 0.9500 .
F1 B1 1.406(5) .
F2 B1 1.382(4) .
F3 B1 1.380(5) .
F4 B1 1.375(5) .
Cl1 C36 1.748(4) .
Cl2 C36 1.748(4) .
C36 H36A 0.9900 .
C36 H36B 0.9900 .
C37 Cl3 1.633(7) .
C37 Cl4B 1.718(6) .
C37 Cl3B 1.803(7) .
C37 Cl4 1.894(7) .
Cl3B Cl3 0.881(5) .
Cl4 Cl4B 0.984(5) .
Cl4B Cl3 2.360(5) .

loop_
_geom_torsion_atom_site_label_1
_geom_torsion_atom_site_label_2
_geom_torsion_atom_site_label_3
_geom_torsion_atom_site_label_4
_geom_torsion
_geom_torsion_site_symmetry_1
_geom_torsion_site_symmetry_4
C23 Rh1 S1 C8 -158.4(15) . 2_766
P2 Rh1 S1 C8 -101.70(11) . 2_766
P1 Rh1 S1 C8 84.61(11) . 2_766
C23 Rh1 S1 C1 -50.4(15) . .
P2 Rh1 S1 C1 6.26(12) . .
P1 Rh1 S1 C1 -167.43(12) . .
C23 Rh1 P1 C11 35.53(16) . .
P2 Rh1 P1 C11 152.2(2) . .
S1 Rh1 P1 C11 -148.30(11) . .
C23 Rh1 P1 C17 -83.22(16) . .
P2 Rh1 P1 C17 33.4(3) . .
S1 Rh1 P1 C17 92.95(12) . .
C23 Rh1 P1 C3 159.49(16) . .
P2 Rh1 P1 C3 -83.8(3) . .
S1 Rh1 P1 C3 -24.33(12) . .
C23 Rh1 P2 C30 76.53(17) . .
P1 Rh1 P2 C30 -40.1(3) . .
S1 Rh1 P2 C30 -99.88(12) . .
C23 Rh1 P2 C24 -50.12(17) . .
P1 Rh1 P2 C24 -166.8(2) . .
S1 Rh1 P2 C24 133.47(13) . .
C23 Rh1 P2 C2 -167.40(16) . .
P1 Rh1 P2 C2 75.9(3) . .
S1 Rh1 P2 C2 16.19(12) . .
C8 S1 C1 C2 77.6(3) 2_766 .
Rh1 S1 C1 C2 -34.2(2) . .
S1 C1 C2 P2 50.6(3) . .
C30 P2 C2 C1 77.5(2) . .
C24 P2 C2 C1 -170.9(2) . .
Rh1 P2 C2 C1 -42.3(2) . .
C11 P1 C3 C4 51.8(3) . .
C17 P1 C3 C4 160.3(2) . .
Rh1 P1 C3 C4 -79.9(2) . .
C5 O1 C4 C3 -177.5(3) . .
P1 C3 C4 O1 172.8(2) . .
C4 O1 C5 C10 -4.5(5) . .
C4 O1 C5 C6 175.6(3) . .
O1 C5 C6 C7 -179.4(3) . .
C10 C5 C6 C7 0.7(5) . .
C5 C6 C7 C8 0.4(5) . .
C6 C7 C8 C9 -1.0(5) . .
C6 C7 C8 S1 177.8(2) . 2_766
C7 C8 C9 C10 0.6(5) . .
S1 C8 C9 C10 -178.4(3) 2_766 .
O1 C5 C10 C9 178.9(3) . .
C6 C5 C10 C9 -1.2(5) . .
C8 C9 C10 C5 0.6(5) . .
C17 P1 C11 C16 140.5(3) . .
C3 P1 C11 C16 -112.4(3) . .
Rh1 P1 C11 C16 20.2(3) . .
C17 P1 C11 C12 -44.9(3) . .
C3 P1 C11 C12 62.2(3) . .
Rh1 P1 C11 C12 -165.3(2) . .
C16 C11 C12 C13 -1.4(5) . .
P1 C11 C12 C13 -176.0(2) . .
C11 C12 C13 C14 -0.3(5) . .
C12 C13 C14 C15 1.7(5) . .
C13 C14 C15 C16 -1.3(5) . .
C12 C11 C16 C15 1.8(5) . .
P1 C11 C16 C15 176.3(3) . .
C14 C15 C16 C11 -0.4(5) . .
C11 P1 C17 C18 122.5(3) . .
C3 P1 C17 C18 16.7(3) . .
Rh1 P1 C17 C18 -110.6(3) . .
C11 P1 C17 C22 -59.9(3) . .
C3 P1 C17 C22 -165.7(3) . .
Rh1 P1 C17 C22 67.0(3) . .
C22 C17 C18 C19 1.3(5) . .
P1 C17 C18 C19 178.9(3) . .
C17 C18 C19 C20 -2.1(6) . .
C18 C19 C20 C21 2.1(6) . .
C19 C20 C21 C22 -1.4(6) . .
C20 C21 C22 C17 0.7(6) . .
C18 C17 C22 C21 -0.6(5) . .
P1 C17 C22 C21 -178.3(3) . .
P2 Rh1 C23 O2 -70(7) . .
P1 Rh1 C23 O2 103(7) . .
S1 Rh1 C23 O2 -14(8) . .
C30 P2 C24 C29 -6.2(3) . .
C2 P2 C24 C29 -118.4(3) . .
Rh1 P2 C24 C29 123.2(3) . .
C30 P2 C24 C25 172.3(3) . .
C2 P2 C24 C25 60.1(3) . .
Rh1 P2 C24 C25 -58.3(3) . .
C29 C24 C25 C26 1.6(5) . .
P2 C24 C25 C26 -177.0(3) . .
C24 C25 C26 C27 -1.6(6) . .
C25 C26 C27 C28 0.8(6) . .
C26 C27 C28 C29 0.1(6) . .
C25 C24 C29 C28 -0.7(5) . .
P2 C24 C29 C28 177.8(3) . .
C27 C28 C29 C24 -0.1(6) . .
C24 P2 C30 C31 -98.5(3) . .
C2 P2 C30 C31 11.5(3) . .
Rh1 P2 C30 C31 127.0(3) . .
C24 P2 C30 C35 82.7(3) . .
C2 P2 C30 C35 -167.3(3) . .
Rh1 P2 C30 C35 -51.8(3) . .
C35 C30 C31 C32 -0.2(5) . .
P2 C30 C31 C32 -179.0(3) . .
C30 C31 C32 C33 -0.4(5) . .
C31 C32 C33 C34 -0.2(6) . .
C32 C33 C34 C35 1.3(6) . .
C31 C30 C35 C34 1.3(5) . .
P2 C30 C35 C34 -179.9(3) . .
C33 C34 C35 C30 -1.9(6) . .
Cl4B C37 Cl3B Cl3 -45.4(5) . .
Cl4 C37 Cl3B Cl3 -78.7(6) . .
Cl3 C37 Cl4 Cl4B 52.9(5) . .
Cl3B C37 Cl4 Cl4B 83.4(6) . .
C37 Cl4 Cl4B Cl3 -34.3(3) . .
Cl3 C37 Cl4B Cl4 -131.3(5) . .
Cl3B C37 Cl4B Cl4 -111.0(5) . .
Cl3B C37 Cl4B Cl3 20.3(3) . .
Cl4 C37 Cl4B Cl3 131.3(5) . .
C37 Cl3B Cl3 Cl4B 33.9(3) . .
Cl4B C37 Cl3 Cl3B 138.4(5) . .
Cl4 C37 Cl3 Cl3B 114.0(5) . .
Cl3B C37 Cl3 Cl4B -138.4(5) . .
Cl4 C37 Cl3 Cl4B -24.3(2) . .
Cl4 Cl4B Cl3 Cl3B 4.3(6) . .
C37 Cl4B Cl3 Cl3B -49.8(6) . .
Cl4 Cl4B Cl3 C37 54.1(5) . .
